data_7237829
loop_
_publ_author_name
'Yu, Hai-Xia'
'Zhi, Junge'
'Shen, Tianjiao'
'Ding, Weilu'
'Zhang, Xiaoling'
'Wang, Jin-Liang'

_publ_section_title
;
 Donor--acceptor type aggregation-induced emission luminophores based on
 the 1,1-dicyanomethylene-3-indanone unit for bridge-dependent reversible
 mechanochromism and light-up biosensing of hypochlorites
;
_journal_issue 29
_journal_name_full 'Journal of Materials Chemistry C'
_journal_page_first 8888
_journal_paper_doi 10.1039/C9TC01772K
_journal_volume 7
_journal_year 2019
_chemical_formula_sum 'C39 H24 N2 O'
_chemical_formula_weight 536.60
_chemical_name_systematic TPEIC
_space_group_crystal_system triclinic
_space_group_IT_number 2
_space_group_name_Hall '-P 1'
_space_group_name_H-M_alt 'P -1'
_atom_sites_solution_hydrogens geom
_audit_creation_method SHELXL-2014/7
_audit_update_record
;
2018-12-31 deposited with the CCDC.	2019-06-14 downloaded from the CCDC.
;
_cell_angle_alpha 84.03(9)
_cell_angle_beta 89.02(15)
_cell_angle_gamma 73.63(17)
_cell_formula_units_Z 2
_cell_length_a 5.87(2)
_cell_length_b 10.236(18)
_cell_length_c 25.27(5)
_cell_measurement_reflns_used 8572
_cell_measurement_temperature 150(2)
_cell_measurement_theta_max 67.082
_cell_measurement_theta_min 3.517
_cell_volume 1449(6)
_computing_structure_refinement 'SHELXL-2014/7 (Sheldrick, 2014)'
_diffrn_ambient_temperature 150(2)
_diffrn_measured_fraction_theta_full 0.886
_diffrn_measured_fraction_theta_max 0.886
_diffrn_measurement_device_type 'Bruker D8 Venture'
_diffrn_measurement_method '\w and \f scan'
_diffrn_radiation_type CuK\a
_diffrn_radiation_wavelength 1.54178
_diffrn_reflns_av_R_equivalents 0.0805
_diffrn_reflns_av_unetI/netI 0.1075
_diffrn_reflns_Laue_measured_fraction_full 0.886
_diffrn_reflns_Laue_measured_fraction_max 0.886
_diffrn_reflns_limit_h_max 4
_diffrn_reflns_limit_h_min -6
_diffrn_reflns_limit_k_max 12
_diffrn_reflns_limit_k_min -11
_diffrn_reflns_limit_l_max 29
_diffrn_reflns_limit_l_min -29
_diffrn_reflns_number 8572
_diffrn_reflns_point_group_measured_fraction_full 0.886
_diffrn_reflns_point_group_measured_fraction_max 0.886
_diffrn_reflns_theta_full 67.082
_diffrn_reflns_theta_max 67.082
_diffrn_reflns_theta_min 3.517
_diffrn_source 'sealed tube'
_exptl_absorpt_coefficient_mu 0.576
_exptl_absorpt_correction_T_max 0.955
_exptl_absorpt_correction_T_min 0.724
_exptl_absorpt_correction_type multi-scan
_exptl_crystal_colour yellow
_exptl_crystal_density_diffrn 1.231
_exptl_crystal_description needle
_exptl_crystal_F_000 560
_exptl_crystal_size_max 0.600
_exptl_crystal_size_mid 0.090
_exptl_crystal_size_min 0.080
_exptl_transmission_factor_max 0.955
_exptl_transmission_factor_min 0.724
_refine_diff_density_max 1.553
_refine_diff_density_min -0.741
_refine_diff_density_rms 0.293
_refine_ls_extinction_coef 1152(14)
_refine_ls_extinction_expression Fc^*^=kFc[1+0.001xFc^2^\l^3^/sin(2\q)]^-1/4^
_refine_ls_extinction_method 'SHELXL-2014/7 (Sheldrick 2014'
_refine_ls_goodness_of_fit_ref 1.068
_refine_ls_hydrogen_treatment constr
_refine_ls_matrix_type full
_refine_ls_number_parameters 381
_refine_ls_number_reflns 4562
_refine_ls_number_restraints 0
_refine_ls_restrained_S_all 1.068
_refine_ls_R_factor_all 0.3205
_refine_ls_R_factor_gt 0.3111
_refine_ls_shift/su_max 0.045
_refine_ls_shift/su_mean 0.001
_refine_ls_structure_factor_coef Fsqd
_refine_ls_weighting_details 'w=1/[\s^2^(Fo^2^)+(0.8000P)^2^] where P=(Fo^2^+2Fc^2^)/3'
_refine_ls_weighting_scheme calc
_refine_ls_wR_factor_gt 0.6596
_refine_ls_wR_factor_ref 0.6943
_reflns_Friedel_coverage 0.000
_reflns_number_gt 3397
_reflns_number_total 4562
_reflns_threshold_expression 'I > 2\s(I)'
_cod_data_source_file c9tc01772k2.cif
_cod_data_source_block z
_cod_original_cell_volume 1448(6)
_cod_database_code 7237829
_shelx_shelxl_version_number 2014/7
_shelx_space_group_comment
;
The symmetry employed for this shelxl refinement is uniquely defined
by the following loop, which should always be used as a source of
symmetry information in preference to the above space-group names.
They are only intended as comments.
;
_shelx_estimated_absorpt_t_min 0.724
_shelx_estimated_absorpt_t_max 0.955

loop_
_space_group_symop_operation_xyz
'x, y, z'
'-x, -y, -z'

loop_
_atom_site_label
_atom_site_type_symbol
_atom_site_fract_x
_atom_site_fract_y
_atom_site_fract_z
_atom_site_U_iso_or_equiv
_atom_site_adp_type
_atom_site_occupancy
_atom_site_site_symmetry_order
_atom_site_calc_flag
_atom_site_refinement_flags_posn
_atom_site_refinement_flags_adp
O1 O 0.0857(3) 0.46824(13) -0.15718(5) 0.1094(5) Uani 1 1 d . .
N1 N -0.8465(4) 0.60312(19) -0.03578(7) 0.1050(6) Uani 1 1 d . .
N2 N -0.6403(4) 0.17314(18) 0.01726(7) 0.1169(7) Uani 1 1 d . .
C1 C -0.2529(4) 1.1323(2) -0.28137(8) 0.0990(7) Uani 1 1 d . .
C2 C -0.4421(4) 1.2034(2) -0.25142(10) 0.1130(8) Uani 1 1 d . .
H2A H -0.5650 1.1647 -0.2390 0.136 Uiso 1 1 calc R U
C3 C -0.4404(4) 1.3328(2) -0.24088(7) 0.0994(7) Uani 1 1 d . .
H3A H -0.5763 1.3874 -0.2246 0.119 Uiso 1 1 calc R U
C4 C -0.2477(5) 1.3894(2) -0.25293(10) 0.1183(9) Uani 1 1 d . .
H4A H -0.2479 1.4755 -0.2420 0.142 Uiso 1 1 calc R U
C5 C -0.0591(4) 1.3144(2) -0.28133(9) 0.1129(8) Uani 1 1 d . .
H5A H 0.0708 1.3495 -0.2913 0.135 Uiso 1 1 calc R U
C6 C -0.0646(5) 1.1857(2) -0.29503(10) 0.1118(8) Uani 1 1 d . .
H6A H 0.0643 1.1338 -0.3142 0.134 Uiso 1 1 calc R U
C7 C -0.2266(5) 1.0787(2) -0.39397(7) 0.0990(6) Uani 1 1 d . .
C8 C -0.4089(6) 1.1988(2) -0.40031(9) 0.1206(9) Uani 1 1 d . .
H8A H -0.5358 1.2124 -0.3758 0.145 Uiso 1 1 calc R U
C9 C -0.4124(5) 1.3010(3) -0.44178(8) 0.1526(13) Uani 1 1 d . .
H9A H -0.5470 1.3787 -0.4474 0.183 Uiso 1 1 calc R U
C10 C -0.2173(5) 1.2874(2) -0.47446(9) 0.1227(9) Uani 1 1 d . .
H10A H -0.2119 1.3606 -0.5004 0.147 Uiso 1 1 calc R U
C11 C -0.0315(6) 1.1700(3) -0.46995(10) 0.1369(10) Uani 1 1 d . .
H11A H 0.0992 1.1599 -0.4934 0.164 Uiso 1 1 calc R U
C12 C -0.0378(4) 1.0656(2) -0.43023(9) 0.1227(9) Uani 1 1 d . .
H12A H 0.0887 0.9833 -0.4275 0.147 Uiso 1 1 calc R U
C13 C -0.1739(4) 0.8243(2) -0.36562(8) 0.1012(7) Uani 1 1 d . .
C14 C -0.3254(5) 0.7980(2) -0.40321(8) 0.1083(8) Uani 1 1 d . .
H14A H -0.4543 0.8692 -0.4191 0.130 Uiso 1 1 calc R U
C15 C -0.2795(5) 0.6613(2) -0.41664(9) 0.1173(8) Uani 1 1 d . .
H15A H -0.3875 0.6364 -0.4384 0.141 Uiso 1 1 calc R U
C16 C -0.0677(4) 0.5633(2) -0.39657(9) 0.1276(10) Uani 1 1 d . .
H16A H -0.0281 0.4745 -0.4083 0.153 Uiso 1 1 calc R U
C17 C 0.0803(4) 0.5909(2) -0.36140(9) 0.1167(9) Uani 1 1 d . .
H17A H 0.2175 0.5225 -0.3474 0.140 Uiso 1 1 calc R U
C18 C 0.0223(4) 0.7260(2) -0.34631(9) 0.1045(7) Uani 1 1 d . .
H18A H 0.1238 0.7482 -0.3220 0.125 Uiso 1 1 calc R U
C19 C -0.3056(5) 0.8942(2) -0.25502(10) 0.1095(8) Uani 1 1 d . .
C20 C -0.4913(4) 0.8318(2) -0.26161(8) 0.1056(7) Uani 1 1 d . .
H20A H -0.5819 0.8564 -0.2938 0.127 Uiso 1 1 calc R U
C21 C -0.5468(4) 0.7383(2) -0.22419(7) 0.1023(7) Uani 1 1 d . .
H21A H -0.6764 0.7030 -0.2302 0.123 Uiso 1 1 calc R U
C22 C -0.4090(4) 0.6945(2) -0.17620(9) 0.1001(7) Uani 1 1 d . .
C23 C -0.2200(4) 0.7581(2) -0.16644(9) 0.1115(7) Uani 1 1 d . .
H23A H -0.1260 0.7339 -0.1348 0.134 Uiso 1 1 calc R U
C24 C -0.1860(4) 0.8572(2) -0.20669(7) 0.1018(7) Uani 1 1 d . .
H24A H -0.0705 0.9026 -0.1999 0.122 Uiso 1 1 calc R U
C25 C -0.2533(4) 0.9931(2) -0.29695(7) 0.0983(7) Uani 1 1 d . .
C26 C -0.2233(4) 0.9687(2) -0.34910(9) 0.1129(8) Uani 1 1 d . .
C27 C -0.4650(5) 0.5853(2) -0.13835(9) 0.1027(7) Uani 1 1 d . .
H27A H -0.6264 0.5981 -0.1287 0.123 Uiso 1 1 calc R U
C28 C -0.3014(4) 0.46759(19) -0.11637(7) 0.0983(7) Uani 1 1 d . .
C29 C -0.3648(4) 0.3547(2) -0.08371(8) 0.1053(7) Uani 1 1 d . .
C30 C -0.1762(4) 0.2235(2) -0.08751(8) 0.1093(8) Uani 1 1 d . .
C31 C -0.1547(4) 0.0902(2) -0.06945(8) 0.1089(8) Uani 1 1 d . .
H31A H -0.2784 0.0683 -0.0488 0.131 Uiso 1 1 calc R U
C32 C 0.0341(4) -0.0090(2) -0.07999(8) 0.1032(8) Uani 1 1 d . .
H32A H 0.0409 -0.1016 -0.0689 0.124 Uiso 1 1 calc R U
C33 C 0.2327(5) 0.0233(3) -0.10874(10) 0.1150(9) Uani 1 1 d . .
H33A H 0.3720 -0.0472 -0.1151 0.138 Uiso 1 1 calc R U
C34 C 0.2142(4) 0.16013(19) -0.12674(8) 0.0994(7) Uani 1 1 d . .
H34A H 0.3386 0.1843 -0.1463 0.119 Uiso 1 1 calc R U
C35 C 0.0111(5) 0.2582(2) -0.11523(9) 0.1085(8) Uani 1 1 d . .
C36 C -0.0537(4) 0.4095(2) -0.13287(8) 0.0965(7) Uani 1 1 d . .
C37 C -0.5585(4) 0.3675(2) -0.04864(7) 0.0965(6) Uani 1 1 d . .
C38 C -0.7228(4) 0.5020(2) -0.04275(8) 0.1016(7) Uani 1 1 d . .
C39 C -0.5906(4) 0.2545(2) -0.01150(8) 0.0999(7) Uani 1 1 d . .

loop_
_atom_site_aniso_label
_atom_site_aniso_U_11
_atom_site_aniso_U_22
_atom_site_aniso_U_33
_atom_site_aniso_U_23
_atom_site_aniso_U_13
_atom_site_aniso_U_12
O1 0.1497(10) 0.0901(7) 0.0907(8) -0.0087(7) 0.0081(8) -0.0381(7)
N1 0.1250(12) 0.0789(8) 0.1017(10) -0.0172(8) 0.0077(10) -0.0108(8)
N2 0.1334(13) 0.0995(12) 0.1032(11) 0.0078(10) 0.0071(11) -0.0160(11)
C1 0.1299(14) 0.0752(10) 0.0850(10) -0.0186(9) 0.0179(11) -0.0150(10)
C2 0.1503(17) 0.0984(12) 0.0923(11) -0.0059(10) -0.0031(13) -0.0393(11)
C3 0.1061(13) 0.0932(11) 0.0878(10) -0.0351(9) 0.0157(10) -0.0018(11)
C4 0.174(2) 0.0716(9) 0.1083(12) -0.0212(10) -0.0042(15) -0.0281(11)
C5 0.1536(16) 0.1057(12) 0.0873(11) -0.0064(10) -0.0068(12) -0.0501(10)
C6 0.1489(16) 0.0820(10) 0.1075(13) -0.0116(10) -0.0006(14) -0.0367(9)
C7 0.1441(13) 0.0867(9) 0.0726(9) -0.0220(8) -0.0055(10) -0.0376(8)
C8 0.1728(18) 0.1112(14) 0.0806(11) -0.0077(11) 0.0032(13) -0.0454(12)
C9 0.251(3) 0.1411(17) 0.0708(11) 0.0121(12) -0.0303(18) -0.0705(18)
C10 0.1941(19) 0.1001(11) 0.0830(11) -0.0085(10) 0.0048(14) -0.0567(11)
C11 0.1960(19) 0.1078(14) 0.1086(14) -0.0066(12) 0.0371(14) -0.0493(12)
C12 0.1653(18) 0.0892(12) 0.1195(15) -0.0227(12) 0.0258(15) -0.0426(11)
C13 0.1330(14) 0.0910(11) 0.0815(10) -0.0122(9) 0.0066(11) -0.0339(9)
C14 0.1354(15) 0.1057(13) 0.0837(10) -0.0237(10) 0.0006(12) -0.0287(11)
C15 0.1782(18) 0.0940(10) 0.0876(10) -0.0215(9) -0.0233(13) -0.0453(10)
C16 0.190(2) 0.1074(13) 0.0916(12) -0.0167(12) 0.0064(16) -0.0506(14)
C17 0.1549(18) 0.1008(12) 0.0961(12) -0.0197(11) 0.0066(14) -0.0356(12)
C18 0.1228(14) 0.0895(11) 0.0978(12) -0.0054(10) -0.0178(12) -0.0248(10)
C19 0.1444(15) 0.0831(11) 0.0999(11) -0.0160(10) 0.0110(13) -0.0283(11)
C20 0.1545(16) 0.0736(9) 0.0883(12) -0.0136(9) 0.0103(12) -0.0303(9)
C21 0.1509(15) 0.0774(9) 0.0807(10) -0.0058(8) 0.0068(11) -0.0367(9)
C22 0.1217(14) 0.0770(10) 0.0962(11) -0.0174(9) 0.0076(12) -0.0168(10)
C23 0.1544(15) 0.0849(10) 0.0976(12) -0.0105(10) 0.0238(11) -0.0387(9)
C24 0.1427(14) 0.0968(11) 0.0713(9) -0.0111(9) 0.0053(10) -0.0418(10)
C25 0.1380(14) 0.0919(10) 0.0705(9) -0.0150(8) 0.0021(10) -0.0391(9)
C26 0.1599(16) 0.0772(9) 0.1050(13) -0.0157(10) 0.0157(13) -0.0376(10)
C27 0.1245(14) 0.0807(10) 0.0977(11) -0.0262(9) 0.0140(12) -0.0151(10)
C28 0.1333(13) 0.0779(10) 0.0829(11) -0.0148(9) 0.0071(11) -0.0264(9)
C29 0.1489(15) 0.0798(10) 0.0867(11) -0.0101(9) 0.0124(11) -0.0317(9)
C30 0.1433(16) 0.0895(11) 0.0889(12) 0.0080(10) -0.0125(12) -0.0280(11)
C31 0.1538(17) 0.0936(12) 0.0778(10) -0.0204(9) 0.0030(13) -0.0283(12)
C32 0.1259(14) 0.0925(12) 0.0859(11) -0.0123(10) 0.0026(12) -0.0212(11)
C33 0.1443(18) 0.0997(13) 0.0915(11) -0.0006(11) 0.0025(13) -0.0225(13)
C34 0.1156(13) 0.0899(10) 0.0970(11) -0.0251(9) 0.0085(11) -0.0306(9)
C35 0.1378(16) 0.0840(11) 0.0932(12) -0.0015(10) -0.0020(13) -0.0165(11)
C36 0.1196(13) 0.0762(10) 0.0856(10) -0.0092(9) 0.0009(11) -0.0140(10)
C37 0.1274(13) 0.0855(10) 0.0768(9) -0.0065(8) 0.0096(10) -0.0313(9)
C38 0.1280(13) 0.0751(9) 0.0980(11) -0.0153(9) 0.0213(11) -0.0217(9)
C39 0.1169(13) 0.0787(10) 0.0954(12) 0.0036(9) 0.0036(11) -0.0184(9)

loop_
_atom_type_symbol
_atom_type_description
_atom_type_scat_dispersion_real
_atom_type_scat_dispersion_imag
_atom_type_scat_source
C C 0.0181 0.0091 'International Tables Vol C Tables 4.2.6.8 and 6.1.1.4'
H H 0.0000 0.0000 'International Tables Vol C Tables 4.2.6.8 and 6.1.1.4'
N N 0.0311 0.0180 'International Tables Vol C Tables 4.2.6.8 and 6.1.1.4'
O O 0.0492 0.0322 'International Tables Vol C Tables 4.2.6.8 and 6.1.1.4'

loop_
_geom_angle_atom_site_label_1
_geom_angle_atom_site_label_2
_geom_angle_atom_site_label_3
_geom_angle
C6 C1 C2 120.8(3)
C6 C1 C25 120.5(2)
C2 C1 C25 118.7(3)
C3 C2 C1 116.5(3)
C3 C2 H2A 121.8
C1 C2 H2A 121.8
C2 C3 C4 124.1(2)
C2 C3 H3A 118.0
C4 C3 H3A 118.0
C5 C4 C3 117.7(3)
C5 C4 H4A 121.2
C3 C4 H4A 121.2
C4 C5 C6 118.7(3)
C4 C5 H5A 120.6
C6 C5 H5A 120.6
C1 C6 C5 121.9(3)
C1 C6 H6A 119.1
C5 C6 H6A 119.1
C8 C7 C12 116.9(3)
C8 C7 C26 121.8(3)
C12 C7 C26 121.3(2)
C7 C8 C9 122.0(3)
C7 C8 H8A 119.0
C9 C8 H8A 119.0
C10 C9 C8 119.1(3)
C10 C9 H9A 120.4
C8 C9 H9A 120.4
C11 C10 C9 121.0(3)
C11 C10 H10A 119.5
C9 C10 H10A 119.5
C10 C11 C12 118.8(3)
C10 C11 H11A 120.6
C12 C11 H11A 120.6
C11 C12 C7 122.0(2)
C11 C12 H12A 119.0
C7 C12 H12A 119.0
C18 C13 C14 121.3(3)
C18 C13 C26 119.5(3)
C14 C13 C26 119.1(2)
C13 C14 C15 117.9(2)
C13 C14 H14A 121.1
C15 C14 H14A 121.1
C16 C15 C14 118.2(3)
C16 C15 H15A 120.9
C14 C15 H15A 120.9
C17 C16 C15 122.9(3)
C17 C16 H16A 118.6
C15 C16 H16A 118.6
C16 C17 C18 117.4(3)
C16 C17 H17A 121.3
C18 C17 H17A 121.3
C13 C18 C17 121.9(3)
C13 C18 H18A 119.0
C17 C18 H18A 119.0
C24 C19 C20 115.0(2)
C24 C19 C25 123.6(3)
C20 C19 C25 121.4(2)
C21 C20 C19 123.9(2)
C21 C20 H20A 118.0
C19 C20 H20A 118.0
C20 C21 C22 119.8(3)
C20 C21 H21A 120.1
C22 C21 H21A 120.1
C21 C22 C23 118.7(2)
C21 C22 C27 118.0(3)
C23 C22 C27 123.4(2)
C24 C23 C22 116.4(2)
C24 C23 H23A 121.8
C22 C23 H23A 121.8
C19 C24 C23 126.0(3)
C19 C24 H24A 117.0
C23 C24 H24A 117.0
C26 C25 C19 123.2(2)
C26 C25 C1 119.1(2)
C19 C25 C1 117.5(2)
C25 C26 C7 123.5(2)
C25 C26 C13 121.3(2)
C7 C26 C13 115.1(2)
C28 C27 C22 125.4(3)
C28 C27 H27A 117.3
C22 C27 H27A 117.3
C27 C28 C36 127.8(2)
C27 C28 C29 124.1(3)
C36 C28 C29 105.6(2)
C37 C29 C28 126.4(2)
C37 C29 C30 123.2(2)
C28 C29 C30 110.0(3)
C31 C30 C35 119.9(3)
C31 C30 C29 134.0(3)
C35 C30 C29 106.1(3)
C32 C31 C30 121.4(3)
C32 C31 H31A 119.3
C30 C31 H31A 119.3
C31 C32 C33 120.1(3)
C31 C32 H32A 119.9
C33 C32 H32A 119.9
C34 C33 C32 118.9(2)
C34 C33 H33A 120.6
C32 C33 H33A 120.6
C35 C34 C33 118.1(3)
C35 C34 H34A 121.0
C33 C34 H34A 121.0
C34 C35 C30 121.5(3)
C34 C35 C36 127.4(3)
C30 C35 C36 110.9(3)
O1 C36 C28 129.6(2)
O1 C36 C35 123.8(2)
C28 C36 C35 106.6(3)
C29 C37 C38 120.3(2)
C29 C37 C39 123.5(2)
C38 C37 C39 115.7(2)
N1 C38 C37 176.8(2)
N2 C39 C37 172.9(2)

loop_
_geom_bond_atom_site_label_1
_geom_bond_atom_site_label_2
_geom_bond_distance
O1 C36 1.261(4)
N1 C38 1.113(4)
N2 C39 1.145(3)
C1 C6 1.388(5)
C1 C2 1.402(5)
C1 C25 1.518(4)
C2 C3 1.380(4)
C2 H2A 0.9500
C3 C4 1.424(5)
C3 H3A 0.9500
C4 C5 1.392(5)
C4 H4A 0.9500
C5 C6 1.406(4)
C5 H5A 0.9500
C6 H6A 0.9500
C7 C8 1.380(5)
C7 C12 1.411(5)
C7 C26 1.509(4)
C8 C9 1.398(4)
C8 H8A 0.9500
C9 C10 1.383(5)
C9 H9A 0.9500
C10 C11 1.372(5)
C10 H10A 0.9500
C11 C12 1.396(4)
C11 H11A 0.9500
C12 H12A 0.9500
C13 C18 1.356(5)
C13 C14 1.408(4)
C13 C26 1.525(4)
C14 C15 1.425(4)
C14 H14A 0.9500
C15 C16 1.421(5)
C15 H15A 0.9500
C16 C17 1.357(5)
C16 H16A 0.9500
C17 C18 1.419(4)
C17 H17A 0.9500
C18 H18A 0.9500
C19 C24 1.382(4)
C19 C20 1.430(5)
C19 C25 1.477(4)
C20 C21 1.376(4)
C20 H20A 0.9500
C21 C22 1.429(4)
C21 H21A 0.9500
C22 C23 1.471(5)
C22 C27 1.499(4)
C23 C24 1.412(4)
C23 H23A 0.9500
C24 H24A 0.9500
C25 C26 1.366(4)
C27 C28 1.382(4)
C27 H27A 0.9500
C28 C36 1.477(6)
C28 C29 1.479(4)
C29 C37 1.414(5)
C29 C30 1.490(5)
C30 C31 1.365(4)
C30 C35 1.402(5)
C31 C32 1.319(5)
C31 H31A 0.9500
C32 C33 1.460(5)
C32 H32A 0.9500
C33 C34 1.402(4)
C33 H33A 0.9500
C34 C35 1.374(5)
C34 H34A 0.9500
C35 C36 1.507(4)
C37 C38 1.461(4)
C37 C39 1.465(4)
